data_4028342
loop_
_publ_author_name
'Fran\,cois Godin'
'Michel Pr\'evost'
'Fr\'ed\'erick Viens'
'Philippe Mochirian'
'Jean-Fran\,cois Brazeau'
'Serge I. Gorelsky'
'Yvan Guindon'

_publ_section_title
;
 A Study of Exocyclic Radical Reductions of Polysubstituted
 Tetrahydropyrans
;
_journal_name_full 'Journal of Organic Chemistry'
_journal_page_first 6075
_journal_page_last 6103
_journal_paper_doi 10.1021/jo400721e
_journal_volume 78
_journal_year 2013
_chemical_compound_source 'Synthesized by the authors. See text'
_chemical_formula_moiety 'C24 H30 Br N O4'
_chemical_formula_sum 'C24 H30 Br N O4'
_chemical_formula_weight 476.40
_chemical_name_systematic
; 
 ? 
;
_space_group_IT_number 14
_symmetry_cell_setting monoclinic
_symmetry_space_group_name_Hall '-P 2ybc'
_symmetry_space_group_name_H-M 'P 1 21/c 1'
_atom_sites_solution_hydrogens geom
_atom_sites_solution_primary direct
_atom_sites_solution_secondary difmap
_audit_creation_method SHELXL-97
_cell_angle_alpha 90
_cell_angle_beta 99.713(4)
_cell_angle_gamma 90
_cell_formula_units_Z 4
_cell_length_a 18.8892(14)
_cell_length_b 5.0802(3)
_cell_length_c 24.1881(18)
_cell_measurement_reflns_used 3957
_cell_measurement_temperature 150
_cell_measurement_theta_max 54.73
_cell_measurement_theta_min 2.37
_cell_volume 2287.8(3)
_computing_cell_refinement 'SAINT V7.68A(Bruker AXS, 2009)'
_computing_data_collection 'APEX2  (Bruker AXS, 2009)'
_computing_data_reduction 'SAINT V7.68A(Bruker AXS, 2009)'
_computing_molecular_graphics 'SHELXTL v6.12 (Bruker AXS, 2001)'
_computing_publication_material 'UdMX (Maris, 2004)'
_computing_structure_refinement 'SHELXL97 (Sheldrick, 2008)'
_computing_structure_solution 'SIR2004 (Burla et al., 2004)'
_diffrn_ambient_temperature 150
_diffrn_detector_area_resol_mean 5.5
_diffrn_measured_fraction_theta_full 0.999
_diffrn_measured_fraction_theta_max 0.999
_diffrn_measurement_device_type 'Bruker Smart 6000'
_diffrn_measurement_method \w
_diffrn_radiation_monochromator 'Helios optics'
_diffrn_radiation_source 'Rotating Anode'
_diffrn_radiation_type CuK\a
_diffrn_radiation_wavelength 1.54178
_diffrn_reflns_av_R_equivalents 0.159
_diffrn_reflns_av_sigmaI/netI 0.0996
_diffrn_reflns_limit_h_max 22
_diffrn_reflns_limit_h_min -22
_diffrn_reflns_limit_k_max 5
_diffrn_reflns_limit_k_min -5
_diffrn_reflns_limit_l_max 26
_diffrn_reflns_limit_l_min -28
_diffrn_reflns_number 56981
_diffrn_reflns_theta_full 65.12
_diffrn_reflns_theta_max 65.12
_diffrn_reflns_theta_min 2.37
_exptl_absorpt_coefficient_mu 2.687
_exptl_absorpt_correction_T_max 0.8066
_exptl_absorpt_correction_T_min 0.5592
_exptl_absorpt_correction_type multi-scan
_exptl_absorpt_process_details 'Sadabs (Sheldrick, 2008)'
_exptl_crystal_colour Colorless
_exptl_crystal_density_diffrn 1.383
_exptl_crystal_description needle
_exptl_crystal_F_000 992
_exptl_crystal_size_max 0.22
_exptl_crystal_size_mid 0.08
_exptl_crystal_size_min 0.08
_refine_diff_density_max 1.336
_refine_diff_density_min -0.878
_refine_diff_density_rms 0.137
_refine_ls_extinction_coef 0.0017(4)
_refine_ls_extinction_expression Fc^*^=kFc[1+0.001xFc^2^\l^3^/sin(2\q)]^-1/4^
_refine_ls_extinction_method SHELXL
_refine_ls_goodness_of_fit_ref 1.034
_refine_ls_hydrogen_treatment constr
_refine_ls_matrix_type full
_refine_ls_number_parameters 273
_refine_ls_number_reflns 3878
_refine_ls_number_restraints 0
_refine_ls_restrained_S_all 1.034
_refine_ls_R_factor_all 0.1471
_refine_ls_R_factor_gt 0.0888
_refine_ls_shift/su_max 0.000
_refine_ls_shift/su_mean 0.000
_refine_ls_structure_factor_coef Fsqd
_refine_ls_weighting_details 'calc w=1/[\s^2^(Fo^2^)+(0.1409P)^2^+2.9252P] where P=(Fo^2^+2Fc^2^)/3'
_refine_ls_weighting_scheme calc
_refine_ls_wR_factor_gt 0.2211
_refine_ls_wR_factor_ref 0.2509
_reflns_number_gt 2293
_reflns_number_total 3878
_reflns_threshold_expression I>2\s(I)
_cod_data_source_file jo400721e_si_003.cif
_cod_data_source_block guin67
_cod_database_code 4028342

loop_
_symmetry_equiv_pos_as_xyz
'x, y, z'
'-x, y+1/2, -z+1/2'
'-x, -y, -z'
'x, -y-1/2, z-1/2'

loop_
_atom_site_label
_atom_site_type_symbol
_atom_site_fract_x
_atom_site_fract_y
_atom_site_fract_z
_atom_site_U_iso_or_equiv
_atom_site_adp_type
_atom_site_occupancy
_atom_site_symmetry_multiplicity
_atom_site_calc_flag
_atom_site_refinement_flags
Br3 Br 0.50726(5) 0.4531(2) 0.57615(3) 0.0570(4) Uani 1 1 d .
C1 C 0.6327(4) 0.2583(16) 0.7285(3) 0.0399(19) Uani 1 1 d .
H1 H 0.6658 0.1278 0.7417 0.048 Uiso 1 1 calc R
C2 C 0.6012(4) 0.2587(17) 0.6725(3) 0.044(2) Uani 1 1 d .
H2 H 0.6128 0.1278 0.6487 0.053 Uiso 1 1 calc R
C3 C 0.5527(4) 0.4528(17) 0.6520(3) 0.0422(19) Uani 1 1 d .
C4 C 0.5350(4) 0.6527(16) 0.6881(3) 0.043(2) Uani 1 1 d .
H4 H 0.5031 0.7861 0.6743 0.052 Uiso 1 1 calc R
C5 C 0.5656(4) 0.6467(17) 0.7439(3) 0.043(2) Uani 1 1 d .
H5 H 0.5530 0.7748 0.7679 0.051 Uiso 1 1 calc R
C6 C 0.6157(4) 0.4504(15) 0.7655(3) 0.0385(18) Uani 1 1 d .
C8 C 0.6603(4) 0.6416(19) 0.8579(3) 0.042(2) Uani 1 1 d .
C10 C 0.7047(5) 0.7612(16) 0.9513(3) 0.044(2) Uani 1 1 d .
H10A H 0.6685 0.8984 0.9467 0.053 Uiso 1 1 calc R
H10B H 0.7503 0.8391 0.9468 0.053 Uiso 1 1 calc R
C11 C 0.7105(4) 0.6387(16) 1.0090(3) 0.0403(19) Uani 1 1 d .
H11 H 0.7478 0.5026 1.0131 0.048 Uiso 1 1 calc R
C12 C 0.6397(4) 0.5131(16) 1.0172(4) 0.048(2) Uani 1 1 d .
H12A H 0.6038 0.6474 1.0167 0.072 Uiso 1 1 calc R
H12B H 0.6461 0.4232 1.0526 0.072 Uiso 1 1 calc R
H12C H 0.6245 0.3896 0.9875 0.072 Uiso 1 1 calc R
C13 C 0.7324(4) 0.8533(16) 1.0541(3) 0.0409(19) Uani 1 1 d .
H13 H 0.6908 0.9696 1.0529 0.049 Uiso 1 1 calc R
C14 C 0.7507(4) 0.7534(18) 1.1132(3) 0.048(2) Uani 1 1 d .
H14A H 0.7138 0.6310 1.1202 0.058 Uiso 1 1 calc R
H14B H 0.7509 0.9000 1.1389 0.058 Uiso 1 1 calc R
C15 C 0.8235(5) 0.6163(19) 1.1247(3) 0.055(2) Uani 1 1 d .
H15A H 0.8362 0.5798 1.1645 0.065 Uiso 1 1 calc R
H15B H 0.8206 0.4499 1.1048 0.065 Uiso 1 1 calc R
C16 C 0.8809(5) 0.7878(18) 1.1060(3) 0.050(2) Uani 1 1 d .
H16A H 0.8904 0.9371 1.1312 0.060 Uiso 1 1 calc R
H16B H 0.9249 0.6872 1.1085 0.060 Uiso 1 1 calc R
C17 C 0.8589(4) 0.8863(17) 1.0468(3) 0.045(2) Uani 1 1 d .
H17 H 0.8551 0.7356 1.0212 0.054 Uiso 1 1 calc R
C20 C 0.9103(4) 1.0825(18) 1.0291(4) 0.050(2) Uani 1 1 d .
H20A H 0.9139 1.2312 1.0546 0.061 Uiso 1 1 calc R
H20B H 0.9574 1.0016 1.0332 0.061 Uiso 1 1 calc R
C21 C 0.8907(5) 1.1836(18) 0.9702(3) 0.054(2) Uani 1 1 d .
H21A H 0.8435 1.2639 0.9652 0.065 Uiso 1 1 calc R
H21B H 0.9250 1.3167 0.9633 0.065 Uiso 1 1 calc R
C23 C 0.8695(6) 1.0605(18) 0.8754(4) 0.063(3) Uani 1 1 d .
H23A H 0.8988 1.2095 0.8683 0.075 Uiso 1 1 calc R
H23B H 0.8198 1.1178 0.8700 0.075 Uiso 1 1 calc R
C24 C 0.8775(5) 0.8417(18) 0.8344(3) 0.048(2) Uani 1 1 d .
C25 C 0.9453(5) 0.7468(18) 0.8297(4) 0.053(2) Uani 1 1 d .
H25 H 0.9857 0.8176 0.8521 0.064 Uiso 1 1 calc R
C26 C 0.9534(5) 0.5462(19) 0.7917(4) 0.056(2) Uani 1 1 d .
H26 H 0.9987 0.4801 0.7892 0.067 Uiso 1 1 calc R
C27 C 0.8927(5) 0.4474(19) 0.7576(4) 0.056(2) Uani 1 1 d .
H27 H 0.8977 0.3205 0.7308 0.068 Uiso 1 1 calc R
C28 C 0.8269(5) 0.5330(19) 0.7629(4) 0.061(3) Uani 1 1 d .
H28 H 0.7866 0.4574 0.7413 0.073 Uiso 1 1 calc R
C29 C 0.8186(5) 0.736(2) 0.8007(4) 0.060(3) Uani 1 1 d .
H29 H 0.7730 0.7996 0.8029 0.072 Uiso 1 1 calc R
N7 N 0.6449(3) 0.4296(12) 0.8225(2) 0.0390(15) Uani 1 1 d .
H7 H 0.6538 0.2746 0.8362 0.047 Uiso 1 1 calc R
O8 O 0.6543(3) 0.8736(10) 0.8438(2) 0.0417(13) Uani 1 1 d .
O9 O 0.6850(3) 0.5547(11) 0.9096(2) 0.0443(13) Uani 1 1 d .
O18 O 0.7902(3) 1.0138(9) 1.0407(2) 0.0408(13) Uani 1 1 d .
O22 O 0.8908(3) 0.9729(10) 0.9314(2) 0.0484(14) Uani 1 1 d .

loop_
_atom_site_aniso_label
_atom_site_aniso_U_11
_atom_site_aniso_U_22
_atom_site_aniso_U_33
_atom_site_aniso_U_23
_atom_site_aniso_U_13
_atom_site_aniso_U_12
Br3 0.0574(6) 0.0708(8) 0.0408(5) 0.0004(5) 0.0023(4) 0.0027(5)
C1 0.045(5) 0.027(5) 0.047(4) -0.002(4) 0.004(3) 0.003(4)
C2 0.051(5) 0.031(5) 0.051(5) 0.000(4) 0.012(4) 0.000(4)
C3 0.047(5) 0.034(5) 0.046(4) 0.001(4) 0.011(4) -0.003(4)
C4 0.051(5) 0.025(5) 0.054(5) -0.001(4) 0.010(4) 0.001(4)
C5 0.049(5) 0.035(5) 0.044(4) -0.003(4) 0.005(4) -0.005(4)
C6 0.045(4) 0.022(4) 0.048(4) 0.003(4) 0.004(3) -0.002(4)
C8 0.038(4) 0.046(6) 0.043(4) -0.011(4) 0.007(3) -0.005(4)
C10 0.061(5) 0.031(5) 0.039(4) -0.004(4) -0.001(4) 0.006(4)
C11 0.050(5) 0.029(5) 0.041(4) 0.001(3) 0.004(3) 0.009(4)
C12 0.052(5) 0.031(5) 0.063(5) 0.006(4) 0.013(4) -0.004(4)
C13 0.042(5) 0.027(5) 0.053(5) -0.011(4) 0.007(4) 0.002(4)
C14 0.057(5) 0.050(6) 0.036(4) -0.007(4) 0.006(4) -0.003(5)
C15 0.067(6) 0.056(6) 0.038(4) 0.001(4) 0.003(4) 0.002(5)
C16 0.057(5) 0.044(6) 0.046(4) -0.001(4) -0.002(4) 0.008(5)
C17 0.044(5) 0.044(6) 0.048(4) -0.003(4) 0.007(4) 0.002(4)
C20 0.047(5) 0.046(6) 0.060(5) -0.011(4) 0.012(4) -0.004(4)
C21 0.067(6) 0.043(6) 0.057(5) -0.003(4) 0.020(4) 0.000(5)
C23 0.103(8) 0.035(5) 0.053(5) 0.011(4) 0.023(5) 0.011(5)
C24 0.057(5) 0.049(6) 0.039(4) 0.007(4) 0.008(4) -0.007(5)
C25 0.053(5) 0.043(6) 0.065(5) -0.004(5) 0.010(4) -0.017(5)
C26 0.060(6) 0.055(6) 0.054(5) 0.006(5) 0.012(4) -0.001(5)
C27 0.071(7) 0.048(6) 0.051(5) -0.001(4) 0.011(5) -0.003(5)
C28 0.064(6) 0.055(7) 0.057(5) 0.011(5) -0.008(4) -0.017(5)
C29 0.059(6) 0.060(7) 0.064(6) 0.009(5) 0.020(5) 0.004(5)
N7 0.057(4) 0.019(3) 0.038(3) 0.001(3) 0.001(3) 0.001(3)
O8 0.062(4) 0.009(3) 0.052(3) 0.003(2) 0.004(3) -0.004(2)
O9 0.056(3) 0.031(3) 0.043(3) 0.000(2) 0.001(2) -0.004(3)
O18 0.048(3) 0.024(3) 0.050(3) -0.002(2) 0.008(2) 0.000(3)
O22 0.066(4) 0.032(3) 0.049(3) -0.001(3) 0.014(3) 0.001(3)

loop_
_atom_type_symbol
_atom_type_description
_atom_type_scat_dispersion_real
_atom_type_scat_dispersion_imag
_atom_type_scat_source
C C 0.0181 0.0091 'International Tables Vol C Tables 4.2.6.8 and 6.1.1.4'
H H 0.0000 0.0000 'International Tables Vol C Tables 4.2.6.8 and 6.1.1.4'
N N 0.0311 0.0180 'International Tables Vol C Tables 4.2.6.8 and 6.1.1.4'
O O 0.0492 0.0322 'International Tables Vol C Tables 4.2.6.8 and 6.1.1.4'
Br Br -0.6763 1.2805 'International Tables Vol C Tables 4.2.6.8 and 6.1.1.4'

loop_
_geom_angle_atom_site_label_1
_geom_angle_atom_site_label_2
_geom_angle_atom_site_label_3
_geom_angle
_geom_angle_publ_flag
C2 C1 C6 121.2(7) y
C2 C1 H1 119.4 ?
C6 C1 H1 119.4 ?
C3 C2 C1 120.2(7) y
C3 C2 H2 119.9 ?
C1 C2 H2 119.9 ?
C2 C3 C4 120.1(7) y
C2 C3 BR3 121.0(6) y
C4 C3 BR3 118.9(6) y
C5 C4 C3 119.1(8) y
C5 C4 H4 120.5 ?
C3 C4 H4 120.5 ?
C4 C5 C6 121.5(7) y
C4 C5 H5 119.3 ?
C6 C5 H5 119.3 ?
C1 C6 N7 118.9(7) y
C1 C6 C5 117.9(7) y
N7 C6 C5 123.1(7) y
O8 C8 O9 125.4(7) y
O8 C8 N7 125.4(7) y
O9 C8 N7 109.2(8) y
O9 C10 C11 108.2(6) y
O9 C10 H10A 110.1 ?
C11 C10 H10A 110.1 ?
O9 C10 H10B 110.1 ?
C11 C10 H10B 110.1 ?
H10A C10 H10B 108.4 ?
C10 C11 C12 111.3(7) y
C10 C11 C13 109.2(7) y
C12 C11 C13 109.8(6) y
C10 C11 H11 108.9 ?
C12 C11 H11 108.8 ?
C13 C11 H11 108.8 ?
C11 C12 H12A 109.5 ?
C11 C12 H12B 109.5 ?
H12A C12 H12B 109.5 ?
C11 C12 H12C 109.5 ?
H12A C12 H12C 109.5 ?
H12B C12 H12C 109.5 ?
O18 C13 C14 110.1(6) y
O18 C13 C11 111.3(6) y
C14 C13 C11 115.1(7) y
O18 C13 H13 106.6 ?
C14 C13 H13 106.6 ?
C11 C13 H13 106.6 ?
C13 C14 C15 112.6(6) y
C13 C14 H14A 109.1 ?
C15 C14 H14A 109.1 ?
C13 C14 H14B 109.1 ?
C15 C14 H14B 109.1 ?
H14A C14 H14B 107.8 ?
C16 C15 C14 110.5(7) y
C16 C15 H15A 109.5 ?
C14 C15 H15A 109.5 ?
C16 C15 H15B 109.5 ?
C14 C15 H15B 109.5 ?
H15A C15 H15B 108.1 ?
C17 C16 C15 112.2(7) y
C17 C16 H16A 109.2 ?
C15 C16 H16A 109.2 ?
C17 C16 H16B 109.2 ?
C15 C16 H16B 109.2 ?
H16A C16 H16B 107.9 ?
O18 C17 C20 106.7(7) y
O18 C17 C16 110.2(6) y
C20 C17 C16 113.7(7) y
O18 C17 H17 108.7 ?
C20 C17 H17 108.7 ?
C16 C17 H17 108.7 ?
C21 C20 C17 115.4(7) y
C21 C20 H20A 108.4 ?
C17 C20 H20A 108.4 ?
C21 C20 H20B 108.4 ?
C17 C20 H20B 108.4 ?
H20A C20 H20B 107.5 ?
O22 C21 C20 110.0(7) y
O22 C21 H21A 109.7 ?
C20 C21 H21A 109.7 ?
O22 C21 H21B 109.7 ?
C20 C21 H21B 109.7 ?
H21A C21 H21B 108.2 ?
O22 C23 C24 110.5(7) y
O22 C23 H23A 109.5 ?
C24 C23 H23A 109.5 ?
O22 C23 H23B 109.5 ?
C24 C23 H23B 109.5 ?
H23A C23 H23B 108.1 ?
C29 C24 C25 118.8(8) y
C29 C24 C23 121.0(9) y
C25 C24 C23 120.3(8) y
C24 C25 C26 120.7(8) y
C24 C25 H25 119.6 ?
C26 C25 H25 119.6 ?
C27 C26 C25 118.9(9) y
C27 C26 H26 120.6 ?
C25 C26 H26 120.6 ?
C28 C27 C26 120.8(9) y
C28 C27 H27 119.6 ?
C26 C27 H27 119.6 ?
C27 C28 C29 120.4(9) y
C27 C28 H28 119.8 ?
C29 C28 H28 119.8 ?
C24 C29 C28 120.4(9) y
C24 C29 H29 119.8 ?
C28 C29 H29 119.8 ?
C8 N7 C6 124.1(7) y
C8 N7 H7 118.0 ?
C6 N7 H7 118.0 ?
C8 O9 C10 114.8(6) y
C17 O18 C13 115.3(6) y
C23 O22 C21 111.2(6) y

loop_
_geom_bond_atom_site_label_1
_geom_bond_atom_site_label_2
_geom_bond_distance
_geom_bond_publ_flag
Br3 C3 1.889(8) y
C1 C2 1.383(10) y
C1 C6 1.398(10) y
C1 H1 0.9300 ?
C2 C3 1.381(11) y
C2 H2 0.9300 ?
C3 C4 1.416(11) y
C4 C5 1.375(10) y
C4 H4 0.9300 ?
C5 C6 1.413(11) y
C5 H5 0.9300 ?
C6 N7 1.400(9) y
C8 O8 1.227(10) y
C8 O9 1.334(9) y
C8 N7 1.376(10) y
C10 O9 1.460(9) y
C10 C11 1.513(10) y
C10 H10a 0.9700 ?
C10 H10b 0.9700 ?
C11 C12 1.527(11) y
C11 C13 1.548(10) y
C11 H11 0.9800 ?
C12 H12a 0.9600 ?
C12 H12b 0.9600 ?
C12 H12c 0.9600 ?
C13 O18 1.442(9) y
C13 C14 1.501(10) y
C13 H13 0.9800 ?
C14 C15 1.524(12) y
C14 H14a 0.9700 ?
C14 H14b 0.9700 ?
C15 C16 1.518(12) y
C15 H15a 0.9700 ?
C15 H15b 0.9700 ?
C16 C17 1.509(11) y
C16 H16a 0.9700 ?
C16 H16b 0.9700 ?
C17 O18 1.435(9) y
C17 C20 1.503(12) y
C17 H17 0.9800 ?
C20 C21 1.502(12) y
C20 H20a 0.9700 ?
C20 H20b 0.9700 ?
C21 O22 1.424(10) y
C21 H21a 0.9700 ?
C21 H21b 0.9700 ?
C23 O22 1.418(10) y
C23 C24 1.514(12) y
C23 H23a 0.9700 ?
C23 H23b 0.9700 ?
C24 C29 1.372(12) y
C24 C25 1.390(12) y
C25 C26 1.398(12) y
C25 H25 0.9300 ?
C26 C27 1.388(13) y
C26 H26 0.9300 ?
C27 C28 1.343(13) y
C27 H27 0.9300 ?
C28 C29 1.406(13) y
C28 H28 0.9300 ?
C29 H29 0.9300 ?
N7 H7 0.8600 ?

loop_
_geom_hbond_atom_site_label_D
_geom_hbond_atom_site_label_H
_geom_hbond_atom_site_label_A
_geom_hbond_distance_DH
_geom_hbond_distance_HA
_geom_hbond_distance_DA
_geom_hbond_angle_DHA
_geom_hbond_site_symmetry_A
N7 H7 O8 0.86 2.05 2.871(8) 160.7 1_545
